data_1533096
loop_
_publ_author_name
'Doebelin, N.'
'Armbruster, T.'

_publ_section_title
;
 Stepwise dehydration and change of framework topology in Cd-exchanged
 heulandite
;
_journal_name_full 'Microporous and Mesoporous Materials'
_journal_page_first 85
_journal_page_last 103
_journal_volume 61
_journal_year 2003
_chemical_formula_sum 'Al8.7 Cd5.33 O72 Si27.3'
_chemical_name_systematic 'Cd5.33 (Al8.7 Si27.3 O72)'
_space_group_IT_number 12
_symmetry_space_group_name_Hall '-C 2y'
_symmetry_space_group_name_H-M 'C 1 2/m 1'
_cell_angle_alpha 90
_cell_angle_beta 117.69
_cell_angle_gamma 90
_cell_formula_units_Z 1
_cell_length_a 17.19
_cell_length_b 16.7
_cell_length_c 7.33
_cell_volume 1863.256
_citation_journal_id_ASTM MIMMFJ
_cod_data_source_file Doebelin_MIMMFJ_2003_504.cif
_cod_data_source_block Al8.7Cd5.33O72Si27.3
_cod_database_code 1533096

loop_
_symmetry_equiv_pos_as_xyz
x,y,z
-x,y,-z
-x,-y,-z
x,-y,z
x+1/2,y+1/2,z
-x+1/2,y+1/2,-z
-x+1/2,-y+1/2,-z
x+1/2,-y+1/2,z

loop_
_atom_site_label
_atom_site_type_symbol
_atom_site_fract_x
_atom_site_fract_y
_atom_site_fract_z
_atom_site_occupancy
_atom_site_U_iso_or_equiv
Cd1 Cd+2 0.5 0.4549 0 0.265 0.0
Cd4 Cd+2 0.466 0 0.412 0.187 0.0
Cd8 Cd+2 0.572 0.5 0.296 0.31 0.0
O4 O-2 0.2431 0.4047 0.793 1 0.0
Si7 Si+4 0.5 0.1773 0.5 0.7583 0.0
O8 O-2 0.4721 0.2341 0.303 1 0.0
Cd6 Cd+2 0.491 0.5 0.226 0.064 0.0
O2 O-2 0.2855 0.3887 0.193 1 0.0
Si6 Si+4 0.4298 0.2605 0.075 0.7583 0.0
Si1 Si+4 0.3128 0.1472 0.4046 0.5422 0.0
O9 O-2 0.3005 0.2463 0.377 0.715 0.0
Al7 Al+3 0.5 0.1773 0.5 0.2417 0.0
Al4 Al+3 0.2362 0.3201 0.2641 0.1728 0.0
O10 O-2 0.322 0 0.518 0.285 0.0
O3 O-2 0.2929 0.1307 0.584 1 0.0
Cd3 Cd+2 0.387 0 0.271 0.122 0.0
Cd7 Cd+2 0.299 0.5 0.575 0.03 0.0
Al1 Al+3 0.3128 0.1472 0.4046 0.1728 0.0
O11 O-2 0.174 0.5 0.18 0.285 0.0
O12 O-2 0.4078 0.3548 0.067 1 0.0
Cd2 Cd+2 0.3053 0.5 0.436 0.195 0.0
Al6 Al+3 0.4298 0.2605 0.075 0.2417 0.0
O1 O-2 0.3655 0.5 0.071 1 0.0
Si4 Si+4 0.2362 0.3201 0.2641 0.5422 0.0
Al3 Al+3 0.3202 0.4101 0.0294 0.2417 0.0
O7 O-2 0.1531 0.2929 0.06 1 0.0
Al2 Al+3 0.3305 0.091 0.452 0.0689 0.0
Al5 Al+3 0.18 0.391 0.163 0.0689 0.0
Si3 Si+4 0.3202 0.4101 0.0294 0.7583 0.0
Si5 Si+4 0.18 0.391 0.163 0.2161 0.0
Si2 Si+4 0.3305 0.091 0.452 0.2161 0.0
Cd5 Cd+2 0.541 0.359 0.482 0.08 0.0
O5 O-2 0.5 0.253 0 1 0.0
O6 O-2 0.4198 0.1199 0.47 1 0.0
